data_4117114
loop_
_publ_author_name
'Claudio Toniolo'
'Alessandra Polese'
'Fernando Formaggio'
'Marco Crisma'
'Johan Kamphuis'

_publ_section_title
;
 Circular Dichroism Spectrum of a Peptide 310-Helix
;
_journal_name_full 'Journal of the American Chemical Society'
_journal_page_first 2744
_journal_page_last 2745
_journal_paper_doi 10.1021/ja9537383
_journal_volume 118
_journal_year 1996
_chemical_formula_sum 'C60 H104 N8 O11'
_chemical_formula_weight 1113.51
_chemical_name_common Z-[L-(alphaMe)Val]8-OtBu
_chemical_name_systematic
; 
 ? 
;
_space_group_IT_number 19
_symmetry_cell_setting orthorhombic
_symmetry_space_group_name_Hall 'P 2ac 2ab'
_symmetry_space_group_name_H-M 'P 21 21 21'
_atom_sites_solution_hydrogens geom
_atom_sites_solution_primary direct
_atom_sites_solution_secondary difmap
_audit_creation_method SHELXL
_cell_angle_alpha 90.00
_cell_angle_beta 90.00
_cell_angle_gamma 90.00
_cell_formula_units_Z 4
_cell_length_a 18.631(2)
_cell_length_b 19.482(2)
_cell_length_c 18.518(2)
_cell_measurement_reflns_used 25
_cell_measurement_temperature 293(2)
_cell_measurement_theta_max 12
_cell_measurement_theta_min 7
_cell_volume 6721.5(12)
_computing_structure_refinement 'SHELXL-93 (Sheldrick, 1993)'
_computing_structure_solution 'SHELXS-86 (Sheldrick, 1985)'
_diffrn_ambient_temperature 293(2)
_diffrn_measurement_device 'Philips PW1100 diffractometer'
_diffrn_measurement_method '\q-2\q scan'
_diffrn_radiation_monochromator graphite
_diffrn_radiation_source 'fine-focus sealed tube'
_diffrn_radiation_type MoK\a
_diffrn_radiation_wavelength 0.71070
_diffrn_reflns_av_R_equivalents 0.0095
_diffrn_reflns_av_sigmaI/netI 0.1638
_diffrn_reflns_limit_h_max 24
_diffrn_reflns_limit_h_min 0
_diffrn_reflns_limit_k_max 25
_diffrn_reflns_limit_k_min 0
_diffrn_reflns_limit_l_max 24
_diffrn_reflns_limit_l_min 0
_diffrn_reflns_number 8822
_diffrn_reflns_theta_max 28.00
_diffrn_reflns_theta_min 2.09
_diffrn_standards_decay_% 3
_diffrn_standards_interval_count 100
_diffrn_standards_number 3
_exptl_absorpt_coefficient_mu 0.076
_exptl_absorpt_correction_type none
_exptl_crystal_colour colourless
_exptl_crystal_density_diffrn 1.100
_exptl_crystal_description prism
_exptl_crystal_F_000 2432
_exptl_crystal_size_max 0.50
_exptl_crystal_size_mid 0.30
_exptl_crystal_size_min 0.30
_refine_diff_density_max 0.365
_refine_diff_density_min -0.208
_refine_diff_density_rms 0.042
_refine_ls_abs_structure_details 'Flack H D (1983), Acta Cryst. A39, 876-881'
_refine_ls_abs_structure_Flack -0.34(203)
_refine_ls_extinction_method none
_refine_ls_goodness_of_fit_all 0.715
_refine_ls_goodness_of_fit_obs 1.148
_refine_ls_hydrogen_treatment riding
_refine_ls_matrix_type fullcycle
_refine_ls_number_parameters 700
_refine_ls_number_reflns 8815
_refine_ls_number_restraints 6
_refine_ls_restrained_S_all 0.726
_refine_ls_restrained_S_obs 1.178
_refine_ls_R_factor_all 0.2693
_refine_ls_R_factor_obs 0.0568
_refine_ls_shift/esd_max 0.244
_refine_ls_shift/esd_mean 0.036
_refine_ls_structure_factor_coef Fsqd
_refine_ls_weighting_details 'w=1/[\s^2^(Fo^2^)+(0.0931P)^2^+0.0000P] where P=(Fo^2^+2Fc^2^)/3'
_refine_ls_weighting_scheme calc
_refine_ls_wR_factor_all 0.1872
_refine_ls_wR_factor_obs 0.1399
_reflns_number_observed 2425
_reflns_number_total 8816
_reflns_observed_criterion >2sigma(I)
_cod_data_source_file ja9537383.cif
_cod_data_source_block mar64
_cod_depositor_comments
;
The following automatic conversions were performed:

'_refine_ls_weighting_scheme' value 'calc
w=1/[\s^2^(Fo^2^)+(0.0931P)^2^+0.0000P] where P=(Fo^2^+2Fc^2^)/3' was
changed to 'calc'. New tag '_refine_ls_weighting_details' was
created. The value of the new tag was set to
'w=1/[\s^2^(Fo^2^)+(0.0931P)^2^+0.0000P] where P=(Fo^2^+2Fc^2^)/3'.

Automatic conversion script
Id: cif_fix_values 3143 2015-03-26 13:38:13Z robertas 
;
_cod_database_code 4117114

loop_
_symmetry_equiv_pos_as_xyz
'x, y, z'
'-x+1/2, -y, z+1/2'
'-x, y+1/2, -z+1/2'
'x+1/2, -y+1/2, -z'

loop_
_atom_site_aniso_label
_atom_site_aniso_U_11
_atom_site_aniso_U_22
_atom_site_aniso_U_33
_atom_site_aniso_U_23
_atom_site_aniso_U_13
_atom_site_aniso_U_12
C(1) 0.127(7) 0.085(5) 0.137(7) 0.018(5) -0.038(6) 0.001(5)
C(2) 0.208(12) 0.169(10) 0.201(11) 0.029(9) 0.045(10) 0.093(10)
C(3) 0.203(15) 0.191(12) 0.431(23) 0.105(14) 0.084(15) 0.105(12)
C(4) 0.123(9) 0.167(11) 0.459(25) 0.021(15) -0.036(14) 0.056(8)
C(5) 0.158(14) 0.312(21) 0.445(26) 0.050(18) -0.081(17) 0.080(14)
C(6) 0.180(12) 0.234(13) 0.232(13) 0.043(11) -0.077(10) 0.056(10)
C(7) 0.121(6) 0.079(5) 0.101(5) 0.009(4) -0.001(5) -0.024(5)
OU 0.136(4) 0.063(3) 0.066(2) 0.010(2) -0.008(3) 0.002(3)
C0 0.087(5) 0.056(4) 0.055(3) 0.005(3) -0.004(4) 0.010(4)
O0 0.115(3) 0.074(3) 0.051(2) -0.008(2) -0.010(2) 0.018(3)
N__Mval_1 0.091(4) 0.068(3) 0.037(2) 0.000(2) -0.002(2) 0.003(3)
C_A_Mval_1 0.085(4) 0.065(4) 0.040(3) 0.006(3) 0.003(3) -0.001(4)
C_B1_Mval_1 0.084(5) 0.090(4) 0.075(4) 0.006(4) -0.003(4) -0.011(4)
C_B2_Mval_1 0.115(5) 0.051(3) 0.052(3) -0.009(3) -0.021(4) -0.007(4)
C_G1_Mval_1 0.227(10) 0.075(5) 0.082(5) 0.007(4) -0.029(6) 0.003(6)
C_G2_Mval_1 0.157(7) 0.071(4) 0.074(4) -0.009(3) -0.014(5) -0.012(5)
C__Mval_1 0.090(4) 0.048(3) 0.047(3) 0.004(3) 0.008(3) 0.000(3)
O__Mval_1 0.090(3) 0.076(3) 0.046(2) 0.002(2) -0.003(2) -0.009(2)
N__Mval_2 0.074(3) 0.073(3) 0.038(2) 0.011(2) -0.001(2) -0.002(3)
C_A_Mval_2 0.069(4) 0.085(4) 0.052(3) -0.004(3) 0.005(3) 0.008(4)
C_B1_Mval_2 0.099(5) 0.092(5) 0.076(4) -0.011(4) 0.000(4) 0.031(4)
C_B2_Mval_2 0.084(5) 0.100(5) 0.054(3) -0.001(3) 0.008(3) -0.011(4)
C_G1_Mval_2 0.113(6) 0.094(5) 0.087(4) 0.012(4) 0.012(4) -0.028(5)
C_G2_Mval_2 0.080(5) 0.185(8) 0.079(4) 0.004(5) -0.021(4) -0.046(5)
C__Mval_2 0.069(4) 0.062(4) 0.053(3) 0.004(3) 0.004(3) -0.003(3)
O__Mval_2 0.077(3) 0.105(3) 0.046(2) 0.007(2) -0.011(2) -0.001(2)
N__Mval_3 0.085(3) 0.059(3) 0.041(2) 0.004(2) -0.008(3) 0.003(3)
C_A_Mval_3 0.094(5) 0.039(3) 0.056(3) -0.005(3) -0.016(3) 0.014(3)
C_B1_Mval_3 0.121(6) 0.064(4) 0.074(4) -0.006(3) -0.006(4) -0.020(4)
C_B2_Mval_3 0.113(6) 0.064(4) 0.073(4) 0.003(3) -0.001(4) 0.006(4)
C_G1_Mval_3 0.155(8) 0.096(5) 0.110(6) -0.026(5) 0.007(5) 0.038(5)
C_G2_Mval_3 0.088(5) 0.101(5) 0.077(4) -0.004(4) -0.011(4) 0.018(4)
C__Mval_3 0.083(4) 0.056(3) 0.050(3) 0.001(3) -0.004(3) 0.007(3)
O__Mval_3 0.123(3) 0.065(2) 0.042(2) -0.008(2) 0.000(2) 0.003(3)
N__Mval_4 0.079(3) 0.056(3) 0.041(2) 0.004(2) 0.001(2) -0.001(3)
C_A_Mval_4 0.088(4) 0.059(4) 0.052(3) -0.006(3) 0.011(3) -0.011(3)
C_B1_Mval_4 0.080(5) 0.122(6) 0.085(4) -0.008(4) 0.025(4) -0.018(4)
C_B2_Mval_4 0.163(7) 0.059(4) 0.086(4) 0.013(4) 0.031(5) 0.006(5)
C_G1_Mval_4 0.214(10) 0.095(6) 0.137(7) -0.009(5) 0.018(7) -0.001(7)
C_G2_Mval_4 0.390(17) 0.076(5) 0.124(6) 0.009(5) 0.039(9) -0.066(8)
C__Mval_4 0.105(5) 0.070(4) 0.044(3) 0.005(3) 0.014(4) 0.007(4)
O__Mval_4 0.125(4) 0.090(3) 0.042(2) 0.008(2) 0.012(2) -0.010(3)
N__Mval_5 0.089(4) 0.081(3) 0.042(3) 0.002(2) 0.008(3) 0.017(3)
C_A_Mval_5 0.077(5) 0.149(7) 0.060(4) 0.004(4) -0.007(4) 0.034(5)
C_B1_Mval_5 0.246(12) 0.188(9) 0.087(5) -0.021(6) -0.034(6) 0.146(9)
C_B2_Mval_5 0.029(4) 0.528(21) 0.102(6) -0.149(10) 0.001(4) -0.022(8)
C_G1_Mval_5 0.134(9) 0.615(31) 0.112(7) -0.020(12) 0.014(7) 0.134(14)
C_G2_Mval_5 0.200(13) 0.320(18) 0.363(19) 0.155(17) 0.147(14) 0.034(13)
C__Mval_5 0.075(5) 0.115(6) 0.053(4) 0.004(4) 0.008(3) -0.009(4)
O__Mval_5 0.085(3) 0.136(4) 0.049(2) 0.014(2) -0.013(2) -0.003(3)
N__Mval_6 0.080(4) 0.098(4) 0.044(3) -0.004(3) -0.006(3) -0.013(3)
C_A_Mval_6 0.118(5) 0.076(4) 0.046(3) -0.004(3) -0.003(4) -0.036(4)
C_B1_Mval_6 0.175(8) 0.146(7) 0.079(5) 0.002(5) -0.026(5) -0.093(7)
C_B2_Mval_6 0.242(10) 0.066(4) 0.038(3) 0.010(3) -0.007(5) 0.046(5)
C_G1_Mval_6 0.386(17) 0.168(9) 0.106(6) -0.034(7) -0.037(9) 0.135(11)
C_G2_Mval_6 0.283(14) 0.135(7) 0.142(7) -0.036(6) -0.038(9) 0.034(9)
C__Mval_6 0.094(5) 0.070(4) 0.061(4) -0.003(3) -0.005(4) -0.011(4)
O__Mval_6 0.134(4) 0.102(3) 0.048(2) -0.016(2) -0.010(3) -0.019(3)
N__Mval_7 0.081(4) 0.081(3) 0.048(3) 0.003(2) 0.004(3) -0.014(3)
C_A_Mval_7 0.082(5) 0.113(5) 0.055(3) 0.014(4) -0.006(4) -0.008(4)
C_B1_Mval_7 0.115(6) 0.229(10) 0.079(5) 0.027(6) 0.038(5) 0.060(7)
C_B2_Mval_7 0.199(10) 0.291(12) 0.114(6) 0.119(7) -0.096(6) -0.207(10)
C_G1_Mval_7 0.124(7) 0.287(13) 0.144(7) 0.051(8) -0.051(7) -0.104(8)
C_G2_Mval_7 0.185(11) 0.163(10) 0.338(16) -0.082(11) -0.044(12) -0.060(9)
C__Mval_7 0.099(5) 0.071(4) 0.056(4) 0.000(3) 0.006(4) -0.029(4)
O__Mval_7 0.122(4) 0.106(3) 0.048(2) -0.008(2) 0.010(2) -0.012(3)
N__Mval_8 0.086(4) 0.081(4) 0.052(3) 0.007(3) 0.001(3) -0.015(3)
C_A_Mval_8 0.105(5) 0.063(4) 0.062(3) 0.017(3) -0.012(4) -0.019(4)
C_B1_Mval_8 0.121(6) 0.092(5) 0.076(4) 0.013(4) -0.011(4) -0.016(4)
C_B2_Mval_8 0.093(5) 0.086(5) 0.062(4) 0.012(3) -0.010(4) -0.009(4)
C_G1_Mval_8 0.143(7) 0.098(5) 0.090(5) -0.007(4) -0.001(5) 0.004(5)
C_G2_Mval_8 0.111(6) 0.150(7) 0.100(5) 0.012(5) -0.028(5) -0.012(5)
C__Mval_8 0.104(5) 0.089(5) 0.063(4) 0.010(4) -0.010(4) -0.016(4)
O__Mval_8 0.169(5) 0.130(4) 0.054(2) 0.009(3) -0.024(3) -0.036(4)
O_T_Otbu_9 0.119(4) 0.081(3) 0.064(3) 0.002(2) -0.010(3) -0.032(3)
C_T_Otbu_9 0.112(6) 0.091(5) 0.074(4) -0.009(4) -0.012(4) -0.016(4)
C_T1_Otbu_9 0.149(8) 0.103(6) 0.100(5) 0.020(5) -0.015(5) -0.046(5)
C_T2_Otbu_9 0.135(7) 0.130(6) 0.116(6) -0.008(5) -0.052(5) -0.032(6)
C_T3_Otbu_9 0.137(7) 0.108(6) 0.093(5) -0.012(5) 0.002(5) 0.009(5)

loop_
_atom_site_label
_atom_site_type_symbol
_atom_site_fract_x
_atom_site_fract_y
_atom_site_fract_z
_atom_site_U_iso_or_equiv
_atom_site_thermal_displace_type
_atom_site_occupancy
_atom_site_calc_flag
_atom_site_refinement_flags
C(1) C 0.8699(2) 1.0119(2) 0.6322(4) 0.116(3) Uani 1 d G
C(2) C 0.8361(4) 1.0228(3) 0.6981(3) 0.193(5) Uani 1 d G
H2 H 0.8608(6) 1.0151(5) 0.7410(4) 0.231 Uiso 1 calc R
C(3) C 0.7653(4) 1.0452(3) 0.7000(4) 0.275(9) Uani 1 d G
H3 H 0.7426(6) 1.0525(5) 0.7441(5) 0.330 Uiso 1 calc R
C(4) C 0.7283(2) 1.0567(3) 0.6359(6) 0.250(9) Uani 1 d G
H4 H 0.6809(3) 1.0717(4) 0.6372(8) 0.300 Uiso 1 calc R
C(5) C 0.7621(4) 1.0457(4) 0.5700(4) 0.305(11) Uani 1 d G
H5 H 0.7373(6) 1.0534(6) 0.5271(5) 0.366 Uiso 1 calc R
C(6) C 0.8329(4) 1.0233(4) 0.5682(3) 0.215(6) Uani 1 d G
H6 H 0.8555(6) 1.0160(5) 0.5241(3) 0.259 Uiso 1 calc R
C(7) C 0.9452(4) 0.9899(3) 0.6306(4) 0.100(2) Uani 1 d .
H7A H 0.9705(4) 1.0153(3) 0.5934(4) 0.120 Uiso 1 calc R
H7B H 0.9675(4) 1.0003(3) 0.6766(4) 0.120 Uiso 1 calc R
OU O 0.9513(2) 0.9182(2) 0.6166(2) 0.0882(13) Uani 1 d .
C0 C 0.9490(3) 0.8761(3) 0.6742(3) 0.066(2) Uani 1 d .
O0 O 0.9420(2) 0.8961(2) 0.7364(2) 0.0801(12) Uani 1 d .
N__Mval_1 N 0.9570(2) 0.8093(2) 0.6545(2) 0.0655(13) Uani 1 d .
H_N_Mval_1 H 0.9679(2) 0.7998(2) 0.6105(2) 0.079 Uiso 1 calc R
C_A_Mval_1 C 0.9476(3) 0.7533(3) 0.7060(2) 0.063(2) Uani 1 d .
C_B1_Mval_1 C 0.8709(3) 0.7516(3) 0.7342(3) 0.083(2) Uani 1 d .
H_B1A_Mval_1 H 0.8670(3) 0.7176(3) 0.7715(3) 0.125 Uiso 1 calc R
H_B1B_Mval_1 H 0.8388(3) 0.7403(3) 0.6955(3) 0.125 Uiso 1 calc R
H_B1C_Mval_1 H 0.8586(3) 0.7958(3) 0.7535(3) 0.125 Uiso 1 calc R
C_B2_Mval_1 C 0.9702(4) 0.6862(2) 0.6677(3) 0.073(2) Uani 1 d .
H_B2_Mval_1 H 1.0179(4) 0.6938(2) 0.6470(3) 0.087 Uiso 1 calc R
C_G1_Mval_1 C 0.9760(5) 0.6253(3) 0.7194(3) 0.128(3) Uani 1 d .
H_G1A_Mval_1 H 0.9340(5) 0.6235(3) 0.7495(3) 0.192 Uiso 1 calc R
H_G1B_Mval_1 H 1.0179(5) 0.6305(3) 0.7491(3) 0.192 Uiso 1 calc R
H_G1C_Mval_1 H 0.9796(5) 0.5835(3) 0.6921(3) 0.192 Uiso 1 calc R
C_G2_Mval_1 C 0.9192(4) 0.6666(3) 0.6049(3) 0.101(2) Uani 1 d .
H_G2A_Mval_1 H 0.9169(4) 0.7038(3) 0.5709(3) 0.151 Uiso 1 calc R
H_G2B_Mval_1 H 0.8721(4) 0.6575(3) 0.6236(3) 0.151 Uiso 1 calc R
H_G2C_Mval_1 H 0.9372(4) 0.6263(3) 0.5811(3) 0.151 Uiso 1 calc R
C__Mval_1 C 0.9994(3) 0.7639(2) 0.7705(2) 0.062(2) Uani 1 d .
O__Mval_1 O 0.9828(2) 0.7437(2) 0.8315(2) 0.0705(11) Uani 1 d .
N__Mval_2 N 1.0626(2) 0.7939(2) 0.7559(2) 0.0614(12) Uani 1 d .
H_N_Mval_2 H 1.0699(2) 0.8084(2) 0.7127(2) 0.074 Uiso 1 calc R
C_A_Mval_2 C 1.1201(3) 0.8035(3) 0.8092(3) 0.069(2) Uani 1 d .
C_B1_Mval_2 C 1.1532(3) 0.7343(3) 0.8282(3) 0.089(2) Uani 1 d .
H_B1A_Mval_2 H 1.1849(3) 0.7396(3) 0.8687(3) 0.133 Uiso 1 calc R
H_B1B_Mval_2 H 1.1797(3) 0.7172(3) 0.7876(3) 0.133 Uiso 1 calc R
H_B1C_Mval_2 H 1.1158(3) 0.7024(3) 0.8404(3) 0.133 Uiso 1 calc R
C_B2_Mval_2 C 1.1768(3) 0.8535(3) 0.7746(3) 0.079(2) Uani 1 d .
H_B2_Mval_2 H 1.1916(3) 0.8326(3) 0.7289(3) 0.095 Uiso 1 calc R
C_G1_Mval_2 C 1.1469(4) 0.9247(3) 0.7560(3) 0.098(2) Uani 1 d .
H_G1A_Mval_2 H 1.1010(4) 0.9198(3) 0.7330(3) 0.147 Uiso 1 calc R
H_G1B_Mval_2 H 1.1794(4) 0.9478(3) 0.7239(3) 0.147 Uiso 1 calc R
H_G1C_Mval_2 H 1.1416(4) 0.9511(3) 0.7994(3) 0.147 Uiso 1 calc R
C_G2_Mval_2 C 1.2449(3) 0.8609(4) 0.8203(3) 0.114(3) Uani 1 d .
H_G2A_Mval_2 H 1.2685(3) 0.8173(4) 0.8237(3) 0.172 Uiso 1 calc R
H_G2B_Mval_2 H 1.2323(3) 0.8766(4) 0.8678(3) 0.172 Uiso 1 calc R
H_G2C_Mval_2 H 1.2765(3) 0.8936(4) 0.7980(3) 0.172 Uiso 1 calc R
C__Mval_2 C 1.0901(3) 0.8392(3) 0.8782(3) 0.0616(15) Uani 1 d .
O__Mval_2 O 1.1227(2) 0.8313(2) 0.9358(2) 0.0758(12) Uani 1 d .
N__Mval_3 N 1.0316(2) 0.8781(2) 0.8724(2) 0.0618(12) Uani 1 d .
H_N_Mval_3 H 1.0094(2) 0.8789(2) 0.8316(2) 0.074 Uiso 1 calc R
C_A_Mval_3 C 1.0031(3) 0.9197(2) 0.9318(2) 0.063(2) Uani 1 d .
C_B1_Mval_3 C 1.0583(3) 0.9749(3) 0.9516(3) 0.086(2) Uani 1 d .
H_B1A_Mval_3 H 1.0406(3) 1.0016(3) 0.9915(3) 0.129 Uiso 1 calc R
H_B1B_Mval_3 H 1.0661(3) 1.0044(3) 0.9108(3) 0.129 Uiso 1 calc R
H_B1C_Mval_3 H 1.1027(3) 0.9534(3) 0.9650(3) 0.129 Uiso 1 calc R
C_B2_Mval_3 C 0.9313(3) 0.9516(3) 0.9043(3) 0.083(2) Uani 1 d .
H_B2_Mval_3 H 0.9417(3) 0.9707(3) 0.8565(3) 0.100 Uiso 1 calc R
C_G1_Mval_3 C 0.9062(4) 1.0102(3) 0.9494(3) 0.120(3) Uani 1 d .
H_G1A_Mval_3 H 0.9391(4) 1.0479(3) 0.9446(3) 0.180 Uiso 1 calc R
H_G1B_Mval_3 H 0.9040(4) 0.9962(3) 0.9990(3) 0.180 Uiso 1 calc R
H_G1C_Mval_3 H 0.8594(4) 1.0243(3) 0.9336(3) 0.180 Uiso 1 calc R
C_G2_Mval_3 C 0.8717(3) 0.8990(3) 0.8933(3) 0.088(2) Uani 1 d .
H_G2A_Mval_3 H 0.8902(3) 0.8604(3) 0.8670(3) 0.133 Uiso 1 calc R
H_G2B_Mval_3 H 0.8332(3) 0.9196(3) 0.8665(3) 0.133 Uiso 1 calc R
H_G2C_Mval_3 H 0.8543(3) 0.8839(3) 0.9394(3) 0.133 Uiso 1 calc R
C__Mval_3 C 0.9882(3) 0.8757(3) 0.9998(3) 0.0631(15) Uani 1 d .
O__Mval_3 O 0.9833(2) 0.9040(2) 1.0580(2) 0.0763(12) Uani 1 d .
N__Mval_4 N 0.9770(2) 0.8089(2) 0.9897(2) 0.0588(12) Uani 1 d .
H_N_Mval_4 H 0.9801(2) 0.7925(2) 0.9467(2) 0.071 Uiso 1 calc R
C_A_Mval_4 C 0.9594(3) 0.7618(3) 1.0500(3) 0.066(2) Uani 1 d .
C_B1_Mval_4 C 0.8838(3) 0.7792(3) 1.0775(3) 0.096(2) Uani 1 d .
H_B1A_Mval_4 H 0.8846(3) 0.8229(3) 1.1013(3) 0.144 Uiso 1 calc R
H_B1B_Mval_4 H 0.8684(3) 0.7445(3) 1.1110(3) 0.144 Uiso 1 calc R
H_B1C_Mval_4 H 0.8511(3) 0.7808(3) 1.0375(3) 0.144 Uiso 1 calc R
C_B2_Mval_4 C 0.9589(4) 0.6884(3) 1.0181(3) 0.102(2) Uani 1 d D
H_B2_Mval_4 H 0.9250(4) 0.6872(3) 0.9777(3) 0.123 Uiso 1 calc R
C_G1_Mval_4 C 1.0303(4) 0.6655(4) 0.9916(4) 0.149(3) Uani 1 d D
H_G1A_Mval_4 H 1.0531(4) 0.7025(4) 0.9661(4) 0.223 Uiso 1 calc R
H_G1B_Mval_4 H 1.0243(4) 0.6271(4) 0.9596(4) 0.223 Uiso 1 calc R
H_G1C_Mval_4 H 1.0596(4) 0.6521(4) 1.0318(4) 0.223 Uiso 1 calc R
C_G2_Mval_4 C 0.9352(7) 0.6358(4) 1.0739(4) 0.197(5) Uani 1 d .
H_G2A_Mval_4 H 0.9209(7) 0.5944(4) 1.0498(4) 0.295 Uiso 1 calc R
H_G2B_Mval_4 H 0.8955(7) 0.6537(4) 1.1009(4) 0.295 Uiso 1 calc R
H_G2C_Mval_4 H 0.9743(7) 0.6261(4) 1.1060(4) 0.295 Uiso 1 calc R
C__Mval_4 C 1.0140(3) 0.7711(3) 1.1116(3) 0.073(2) Uani 1 d .
O__Mval_4 O 0.9956(2) 0.7601(2) 1.1745(2) 0.0855(13) Uani 1 d .
N__Mval_5 N 1.0814(3) 0.7897(2) 1.0948(2) 0.0705(14) Uani 1 d .
H_N_Mval_5 H 1.0908(3) 0.7982(2) 1.0502(2) 0.085 Uiso 1 calc R
C_A_Mval_5 C 1.1397(3) 0.7966(4) 1.1469(3) 0.095(2) Uani 1 d D
C_B1_Mval_5 C 1.1564(5) 0.7245(4) 1.1772(4) 0.174(5) Uani 1 d .
H_B1A_Mval_5 H 1.1166(5) 0.7089(4) 1.2058(4) 0.261 Uiso 1 calc R
H_B1B_Mval_5 H 1.1987(5) 0.7265(4) 1.2067(4) 0.261 Uiso 1 calc R
H_B1C_Mval_5 H 1.1641(5) 0.6931(4) 1.1380(4) 0.261 Uiso 1 calc R
C_B2_Mval_5 C 1.2008(3) 0.8356(5) 1.1050(4) 0.220(7) Uani 1 d D
H_B2_Mval_5 H 1.1756(3) 0.8673(5) 1.0727(4) 0.264 Uiso 1 calc R
C_G1_Mval_5 C 1.2397(5) 0.7875(7) 1.0560(4) 0.287(10) Uani 1 d D
H_G1A_Mval_5 H 1.2132(5) 0.7823(7) 1.0119(4) 0.431 Uiso 1 calc R
H_G1B_Mval_5 H 1.2445(5) 0.7436(7) 1.0791(4) 0.431 Uiso 1 calc R
H_G1C_Mval_5 H 1.2865(5) 0.8056(7) 1.0455(4) 0.431 Uiso 1 calc R
C_G2_Mval_5 C 1.2506(6) 0.8789(6) 1.1465(6) 0.295(9) Uani 1 d D
H_G2A_Mval_5 H 1.2261(6) 0.9194(6) 1.1626(6) 0.442 Uiso 1 calc R
H_G2B_Mval_5 H 1.2904(6) 0.8917(6) 1.1164(6) 0.442 Uiso 1 calc R
H_G2C_Mval_5 H 1.2679(6) 0.8538(6) 1.1876(6) 0.442 Uiso 1 calc R
C__Mval_5 C 1.1176(3) 0.8409(3) 1.2108(3) 0.081(2) Uani 1 d .
O__Mval_5 O 1.1440(2) 0.8325(2) 1.2713(2) 0.0901(13) Uani 1 d .
N__Mval_6 N 1.0730(2) 0.8937(2) 1.1970(2) 0.0742(14) Uani 1 d .
H_N_Mval_6 H 1.0545(2) 0.8965(2) 1.1545(2) 0.089 Uiso 1 calc R
C_A_Mval_6 C 1.0540(4) 0.9468(3) 1.2499(3) 0.080(2) Uani 1 d .
C_B1_Mval_6 C 1.1200(4) 0.9915(4) 1.2641(3) 0.134(3) Uani 1 d .
H_B1A_Mval_6 H 1.1157(4) 1.0129(4) 1.3105(3) 0.200 Uiso 1 calc R
H_B1B_Mval_6 H 1.1235(4) 1.0262(4) 1.2274(3) 0.200 Uiso 1 calc R
H_B1C_Mval_6 H 1.1623(4) 0.9634(4) 1.2632(3) 0.200 Uiso 1 calc R
C_B2_Mval_6 C 0.9853(5) 0.9854(3) 1.2188(3) 0.115(3) Uani 1 d .
H_B2_Mval_6 H 0.9495(5) 0.9519(3) 1.2026(3) 0.138 Uiso 1 calc R
C_G1_Mval_6 C 0.9526(7) 1.0339(4) 1.2728(4) 0.220(6) Uani 1 d .
H_G1A_Mval_6 H 0.9398(7) 1.0091(4) 1.3157(4) 0.330 Uiso 1 calc R
H_G1B_Mval_6 H 0.9104(7) 1.0545(4) 1.2525(4) 0.330 Uiso 1 calc R
H_G1C_Mval_6 H 0.9867(7) 1.0691(4) 1.2847(4) 0.330 Uiso 1 calc R
C_G2_Mval_6 C 1.0049(6) 1.0319(4) 1.1587(4) 0.187(5) Uani 1 d .
H_G2A_Mval_6 H 1.0238(6) 1.0055(4) 1.1193(4) 0.280 Uiso 1 calc R
H_G2B_Mval_6 H 1.0406(6) 1.0639(4) 1.1750(4) 0.280 Uiso 1 calc R
H_G2C_Mval_6 H 0.9631(6) 1.0564(4) 1.1429(4) 0.280 Uiso 1 calc R
C__Mval_6 C 1.0312(3) 0.9135(3) 1.3214(3) 0.075(2) Uani 1 d .
O__Mval_6 O 1.0436(2) 0.9420(2) 1.3794(2) 0.0948(14) Uani 1 d .
N__Mval_7 N 0.9915(2) 0.8566(2) 1.3172(2) 0.0699(13) Uani 1 d .
H_N_Mval_7 H 0.9875(2) 0.8376(2) 1.2755(2) 0.084 Uiso 1 calc R
C_A_Mval_7 C 0.9541(3) 0.8237(3) 1.3777(3) 0.083(2) Uani 1 d D
C_B1_Mval_7 C 0.9045(4) 0.8771(4) 1.4147(3) 0.141(4) Uani 1 d .
H_B1A_Mval_7 H 0.9332(4) 0.9101(4) 1.4402(3) 0.212 Uiso 1 calc R
H_B1B_Mval_7 H 0.8732(4) 0.8542(4) 1.4480(3) 0.212 Uiso 1 calc R
H_B1C_Mval_7 H 0.8763(4) 0.9002(4) 1.3786(3) 0.212 Uiso 1 calc R
C_B2_Mval_7 C 0.9176(5) 0.7584(5) 1.3476(4) 0.201(6) Uani 1 d D
H_B2_Mval_7 H 0.9531(5) 0.7428(5) 1.3122(4) 0.241 Uiso 1 calc R
C_G1_Mval_7 C 0.8547(4) 0.7774(5) 1.2989(4) 0.185(5) Uani 1 d .
H_G1A_Mval_7 H 0.8710(4) 0.8079(5) 1.2617(4) 0.277 Uiso 1 calc R
H_G1B_Mval_7 H 0.8182(4) 0.7997(5) 1.3271(4) 0.277 Uiso 1 calc R
H_G1C_Mval_7 H 0.8353(4) 0.7366(5) 1.2774(4) 0.277 Uiso 1 calc R
C_G2_Mval_7 C 0.9109(6) 0.6975(4) 1.3938(6) 0.229(6) Uani 1 d D
H_G2A_Mval_7 H 0.9493(6) 0.6662(4) 1.3833(6) 0.343 Uiso 1 calc R
H_G2B_Mval_7 H 0.8657(6) 0.6755(4) 1.3848(6) 0.343 Uiso 1 calc R
H_G2C_Mval_7 H 0.9135(6) 0.7111(4) 1.4436(6) 0.343 Uiso 1 calc R
C__Mval_7 C 1.0107(3) 0.8000(3) 1.4349(3) 0.075(2) Uani 1 d .
O__Mval_7 O 0.9934(2) 0.7967(2) 1.4994(2) 0.0919(14) Uani 1 d .
N__Mval_8 N 1.0751(3) 0.7785(2) 1.4119(2) 0.0733(14) Uani 1 d .
H_N_Mval_8 H 1.0848(3) 0.7820(2) 1.3666(2) 0.088 Uiso 1 calc R
C_A_Mval_8 C 1.1303(3) 0.7491(3) 1.4603(3) 0.076(2) Uani 1 d .
C_B1_Mval_8 C 1.1008(4) 0.6853(3) 1.5019(3) 0.096(2) Uani 1 d .
H_B1A_Mval_8 H 1.0645(4) 0.6997(3) 1.5355(3) 0.144 Uiso 1 calc R
H_B1B_Mval_8 H 1.1393(4) 0.6635(3) 1.5277(3) 0.144 Uiso 1 calc R
H_B1C_Mval_8 H 1.0804(4) 0.6533(3) 1.4682(3) 0.144 Uiso 1 calc R
C_B2_Mval_8 C 1.1952(3) 0.7290(3) 1.4139(3) 0.080(2) Uani 1 d .
H_B2_Mval_8 H 1.2068(3) 0.7684(3) 1.3831(3) 0.096 Uiso 1 calc R
C_G1_Mval_8 C 1.1801(4) 0.6680(3) 1.3640(3) 0.110(2) Uani 1 d .
H_G1A_Mval_8 H 1.1964(4) 0.6785(3) 1.3161(3) 0.165 Uiso 1 calc R
H_G1B_Mval_8 H 1.1294(4) 0.6591(3) 1.3630(3) 0.165 Uiso 1 calc R
H_G1C_Mval_8 H 1.2049(4) 0.6282(3) 1.3816(3) 0.165 Uiso 1 calc R
C_G2_Mval_8 C 1.2624(4) 0.7135(4) 1.4606(4) 0.120(3) Uani 1 d .
H_G2A_Mval_8 H 1.2632(4) 0.7438(4) 1.5015(4) 0.180 Uiso 1 calc R
H_G2B_Mval_8 H 1.3049(4) 0.7204(4) 1.4323(4) 0.180 Uiso 1 calc R
H_G2C_Mval_8 H 1.2606(4) 0.6668(4) 1.4770(4) 0.180 Uiso 1 calc R
C__Mval_8 C 1.1511(4) 0.8059(3) 1.5151(3) 0.086(2) Uani 1 d .
O__Mval_8 O 1.1480(3) 0.8004(2) 1.5800(2) 0.118(2) Uani 1 d .
O_T_Otbu_9 O 1.1749(2) 0.8610(2) 1.4786(2) 0.0880(13) Uani 1 d .
C_T_Otbu_9 C 1.1946(4) 0.9250(3) 1.5145(3) 0.092(2) Uani 1 d .
C_T1_Otbu_9 C 1.2172(4) 0.9697(3) 1.4521(3) 0.117(3) Uani 1 d .
H_T1A_Otbu_9 H 1.2350(4) 1.0127(3) 1.4701(3) 0.176 Uiso 1 calc R
H_T1B_Otbu_9 H 1.1767(4) 0.9779(3) 1.4212(3) 0.176 Uiso 1 calc R
H_T1C_Otbu_9 H 1.2543(4) 0.9471(3) 1.4251(3) 0.176 Uiso 1 calc R
C_T2_Otbu_9 C 1.2577(4) 0.9135(4) 1.5656(3) 0.127(3) Uani 1 d .
H_T2A_Otbu_9 H 1.2721(4) 0.9566(4) 1.5861(3) 0.191 Uiso 1 calc R
H_T2B_Otbu_9 H 1.2971(4) 0.8940(4) 1.5393(3) 0.191 Uiso 1 calc R
H_T2C_Otbu_9 H 1.2435(4) 0.8828(4) 1.6035(3) 0.191 Uiso 1 calc R
C_T3_Otbu_9 C 1.1283(4) 0.9548(4) 1.5502(3) 0.112(3) Uani 1 d .
H_T3A_Otbu_9 H 1.1406(4) 0.9969(4) 1.5741(3) 0.168 Uiso 1 calc R
H_T3B_Otbu_9 H 1.1099(4) 0.9226(4) 1.5849(3) 0.168 Uiso 1 calc R
H_T3C_Otbu_9 H 1.0924(4) 0.9636(4) 1.5142(3) 0.168 Uiso 1 calc R

loop_
_atom_type_symbol
_atom_type_description
_atom_type_scat_dispersion_real
_atom_type_scat_dispersion_imag
_atom_type_scat_source
C C 0.0033 0.0016 'International Tables Vol C Tables 4.2.6.8 and 6.1.1.4'
H H 0.0000 0.0000 'International Tables Vol C Tables 4.2.6.8 and 6.1.1.4'
N N 0.0061 0.0033 'International Tables Vol C Tables 4.2.6.8 and 6.1.1.4'
O O 0.0106 0.0060 'International Tables Vol C Tables 4.2.6.8 and 6.1.1.4'

loop_
_geom_angle_atom_site_label_1
_geom_angle_atom_site_label_2
_geom_angle_atom_site_label_3
_geom_angle
C(2) C(1) C(6) 120.0
C(2) C(1) C(7) 119.8(6)
C(6) C(1) C(7) 120.2(6)
C(3) C(2) C(1) 120.0
C(2) C(3) C(4) 120.0
C(5) C(4) C(3) 120.0
C(4) C(5) C(6) 120.0
C(5) C(6) C(1) 120.0
OU C(7) C(1) 111.5(5)
C0 OU C(7) 116.8(5)
O0 C0 OU 123.6(5)
O0 C0 N__Mval_1 124.8(5)
OU C0 N__Mval_1 111.5(4)
C0 N__Mval_1 C_A_Mval_1 121.7(4)
N__Mval_1 C_A_Mval_1 C_B1_Mval_1 110.7(5)
N__Mval_1 C_A_Mval_1 C__Mval_1 109.3(4)
C_B1_Mval_1 C_A_Mval_1 C__Mval_1 108.8(4)
N__Mval_1 C_A_Mval_1 C_B2_Mval_1 107.4(4)
C_B1_Mval_1 C_A_Mval_1 C_B2_Mval_1 113.2(5)
C__Mval_1 C_A_Mval_1 C_B2_Mval_1 107.3(4)
C_G1_Mval_1 C_B2_Mval_1 C_G2_Mval_1 108.8(5)
C_G1_Mval_1 C_B2_Mval_1 C_A_Mval_1 112.9(4)
C_G2_Mval_1 C_B2_Mval_1 C_A_Mval_1 112.8(5)
O__Mval_1 C__Mval_1 N__Mval_2 122.8(5)
O__Mval_1 C__Mval_1 C_A_Mval_1 120.5(5)
N__Mval_2 C__Mval_1 C_A_Mval_1 116.7(4)
C__Mval_1 N__Mval_2 C_A_Mval_2 124.1(4)
N__Mval_2 C_A_Mval_2 C_B1_Mval_2 109.7(5)
N__Mval_2 C_A_Mval_2 C__Mval_2 110.3(4)
C_B1_Mval_2 C_A_Mval_2 C__Mval_2 110.5(4)
N__Mval_2 C_A_Mval_2 C_B2_Mval_2 107.2(4)
C_B1_Mval_2 C_A_Mval_2 C_B2_Mval_2 111.7(5)
C__Mval_2 C_A_Mval_2 C_B2_Mval_2 107.3(5)
C_G1_Mval_2 C_B2_Mval_2 C_G2_Mval_2 109.9(6)
C_G1_Mval_2 C_B2_Mval_2 C_A_Mval_2 114.0(5)
C_G2_Mval_2 C_B2_Mval_2 C_A_Mval_2 113.0(5)
O__Mval_2 C__Mval_2 N__Mval_3 122.9(5)
O__Mval_2 C__Mval_2 C_A_Mval_2 118.4(5)
N__Mval_3 C__Mval_2 C_A_Mval_2 118.7(5)
C__Mval_2 N__Mval_3 C_A_Mval_3 123.4(4)
N__Mval_3 C_A_Mval_3 C_B1_Mval_3 108.9(5)
N__Mval_3 C_A_Mval_3 C__Mval_3 111.8(4)
C_B1_Mval_3 C_A_Mval_3 C__Mval_3 108.3(4)
N__Mval_3 C_A_Mval_3 C_B2_Mval_3 106.6(4)
C_B1_Mval_3 C_A_Mval_3 C_B2_Mval_3 111.8(4)
C__Mval_3 C_A_Mval_3 C_B2_Mval_3 109.4(5)
C_G1_Mval_3 C_B2_Mval_3 C_G2_Mval_3 111.2(6)
C_G1_Mval_3 C_B2_Mval_3 C_A_Mval_3 113.1(5)
C_G2_Mval_3 C_B2_Mval_3 C_A_Mval_3 113.5(5)
O__Mval_3 C__Mval_3 N__Mval_4 123.8(5)
O__Mval_3 C__Mval_3 C_A_Mval_3 119.0(4)
N__Mval_4 C__Mval_3 C_A_Mval_3 117.0(4)
C__Mval_3 N__Mval_4 C_A_Mval_4 122.2(4)
N__Mval_4 C_A_Mval_4 C_B1_Mval_4 108.5(5)
N__Mval_4 C_A_Mval_4 C__Mval_4 109.8(4)
C_B1_Mval_4 C_A_Mval_4 C__Mval_4 109.5(4)
N__Mval_4 C_A_Mval_4 C_B2_Mval_4 106.6(4)
C_B1_Mval_4 C_A_Mval_4 C_B2_Mval_4 108.9(5)
C__Mval_4 C_A_Mval_4 C_B2_Mval_4 113.3(5)
C_G1_Mval_4 C_B2_Mval_4 C_G2_Mval_4 106.4(7)
C_G1_Mval_4 C_B2_Mval_4 C_A_Mval_4 113.4(6)
C_G2_Mval_4 C_B2_Mval_4 C_A_Mval_4 111.5(5)
O__Mval_4 C__Mval_4 N__Mval_5 121.8(6)
O__Mval_4 C__Mval_4 C_A_Mval_4 119.7(6)
N__Mval_5 C__Mval_4 C_A_Mval_4 118.5(4)
C__Mval_4 N__Mval_5 C_A_Mval_5 124.6(5)
N__Mval_5 C_A_Mval_5 C_B1_Mval_5 107.8(6)
N__Mval_5 C_A_Mval_5 C_B2_Mval_5 104.9(5)
C_B1_Mval_5 C_A_Mval_5 C_B2_Mval_5 118.3(7)
N__Mval_5 C_A_Mval_5 C__Mval_5 111.3(5)
C_B1_Mval_5 C_A_Mval_5 C__Mval_5 106.8(5)
C_B2_Mval_5 C_A_Mval_5 C__Mval_5 107.8(6)
C_G2_Mval_5 C_B2_Mval_5 C_A_Mval_5 118.4(6)
C_G2_Mval_5 C_B2_Mval_5 C_G1_Mval_5 111.8(8)
C_A_Mval_5 C_B2_Mval_5 C_G1_Mval_5 110.3(8)
O__Mval_5 C__Mval_5 N__Mval_6 121.3(6)
O__Mval_5 C__Mval_5 C_A_Mval_5 121.5(6)
N__Mval_6 C__Mval_5 C_A_Mval_5 117.0(5)
C__Mval_5 N__Mval_6 C_A_Mval_6 124.1(5)
N__Mval_6 C_A_Mval_6 C_B1_Mval_6 108.7(6)
N__Mval_6 C_A_Mval_6 C__Mval_6 110.1(5)
C_B1_Mval_6 C_A_Mval_6 C__Mval_6 108.4(5)
N__Mval_6 C_A_Mval_6 C_B2_Mval_6 106.6(4)
C_B1_Mval_6 C_A_Mval_6 C_B2_Mval_6 116.2(6)
C__Mval_6 C_A_Mval_6 C_B2_Mval_6 106.9(5)
C_G2_Mval_6 C_B2_Mval_6 C_G1_Mval_6 102.4(6)
C_G2_Mval_6 C_B2_Mval_6 C_A_Mval_6 111.2(8)
C_G1_Mval_6 C_B2_Mval_6 C_A_Mval_6 112.4(6)
O__Mval_6 C__Mval_6 N__Mval_7 121.9(5)
O__Mval_6 C__Mval_6 C_A_Mval_6 120.7(5)
N__Mval_7 C__Mval_6 C_A_Mval_6 117.1(5)
C__Mval_6 N__Mval_7 C_A_Mval_7 125.6(5)
N__Mval_7 C_A_Mval_7 C_B2_Mval_7 107.1(5)
N__Mval_7 C_A_Mval_7 C_B1_Mval_7 109.0(5)
C_B2_Mval_7 C_A_Mval_7 C_B1_Mval_7 116.6(7)
N__Mval_7 C_A_Mval_7 C__Mval_7 109.0(5)
C_B2_Mval_7 C_A_Mval_7 C__Mval_7 107.4(5)
C_B1_Mval_7 C_A_Mval_7 C__Mval_7 107.5(5)
C_G2_Mval_7 C_B2_Mval_7 C_A_Mval_7 119.4(6)
C_G2_Mval_7 C_B2_Mval_7 C_G1_Mval_7 118.5(7)
C_A_Mval_7 C_B2_Mval_7 C_G1_Mval_7 110.6(8)
O__Mval_7 C__Mval_7 N__Mval_8 121.6(6)
O__Mval_7 C__Mval_7 C_A_Mval_7 119.5(6)
N__Mval_8 C__Mval_7 C_A_Mval_7 118.6(5)
C__Mval_7 N__Mval_8 C_A_Mval_8 123.3(5)
N__Mval_8 C_A_Mval_8 C__Mval_8 107.1(5)
N__Mval_8 C_A_Mval_8 C_B2_Mval_8 107.8(4)
C__Mval_8 C_A_Mval_8 C_B2_Mval_8 110.5(5)
N__Mval_8 C_A_Mval_8 C_B1_Mval_8 111.3(5)
C__Mval_8 C_A_Mval_8 C_B1_Mval_8 109.5(4)
C_B2_Mval_8 C_A_Mval_8 C_B1_Mval_8 110.5(5)
C_G1_Mval_8 C_B2_Mval_8 C_G2_Mval_8 109.5(6)
C_G1_Mval_8 C_B2_Mval_8 C_A_Mval_8 113.0(5)
C_G2_Mval_8 C_B2_Mval_8 C_A_Mval_8 111.8(5)
O__Mval_8 C__Mval_8 O_T_Otbu_9 125.9(6)
O__Mval_8 C__Mval_8 C_A_Mval_8 125.1(6)
O_T_Otbu_9 C__Mval_8 C_A_Mval_8 108.9(5)
C__Mval_8 O_T_Otbu_9 C_T_Otbu_9 122.4(5)
O_T_Otbu_9 C_T_Otbu_9 C_T1_Otbu_9 102.4(5)
O_T_Otbu_9 C_T_Otbu_9 C_T3_Otbu_9 108.7(6)
C_T1_Otbu_9 C_T_Otbu_9 C_T3_Otbu_9 109.9(6)
O_T_Otbu_9 C_T_Otbu_9 C_T2_Otbu_9 110.5(6)
C_T1_Otbu_9 C_T_Otbu_9 C_T2_Otbu_9 110.2(6)
C_T3_Otbu_9 C_T_Otbu_9 C_T2_Otbu_9 114.5(5)

loop_
_geom_bond_atom_site_label_1
_geom_bond_atom_site_label_2
_geom_bond_distance
C(1) C(2) 1.39
C(1) C(6) 1.39
C(1) C(7) 1.466(8)
C(2) C(3) 1.39
C(3) C(4) 1.39
C(4) C(5) 1.39
C(5) C(6) 1.39
C(7) OU 1.425(6)
OU C0 1.348(6)
C0 O0 1.222(5)
C0 N__Mval_1 1.360(6)
N__Mval_1 C_A_Mval_1 1.460(6)
C_A_Mval_1 C_B1_Mval_1 1.522(7)
C_A_Mval_1 C__Mval_1 1.549(7)
C_A_Mval_1 C_B2_Mval_1 1.545(7)
C_B2_Mval_1 C_G1_Mval_1 1.529(7)
C_B2_Mval_1 C_G2_Mval_1 1.550(7)
C__Mval_1 O__Mval_1 1.235(5)
C__Mval_1 N__Mval_2 1.343(6)
N__Mval_2 C_A_Mval_2 1.467(7)
C_A_Mval_2 C_B1_Mval_2 1.525(7)
C_A_Mval_2 C__Mval_2 1.558(7)
C_A_Mval_2 C_B2_Mval_2 1.573(8)
C_B2_Mval_2 C_G1_Mval_2 1.534(8)
C_B2_Mval_2 C_G2_Mval_2 1.531(8)
C__Mval_2 O__Mval_2 1.238(5)
C__Mval_2 N__Mval_3 1.332(6)
N__Mval_3 C_A_Mval_3 1.466(6)
C_A_Mval_3 C_B1_Mval_3 1.534(7)
C_A_Mval_3 C__Mval_3 1.548(7)
C_A_Mval_3 C_B2_Mval_3 1.561(8)
C_B2_Mval_3 C_G1_Mval_3 1.488(8)
C_B2_Mval_3 C_G2_Mval_3 1.525(8)
C__Mval_3 O__Mval_3 1.213(5)
C__Mval_3 N__Mval_4 1.332(6)
N__Mval_4 C_A_Mval_4 1.482(6)
C_A_Mval_4 C_B1_Mval_4 1.535(8)
C_A_Mval_4 C__Mval_4 1.540(8)
C_A_Mval_4 C_B2_Mval_4 1.547(8)
C_B2_Mval_4 C_G1_Mval_4 1.488(7)
C_B2_Mval_4 C_G2_Mval_4 1.520(8)
C__Mval_4 O__Mval_4 1.232(5)
C__Mval_4 N__Mval_5 1.344(7)
N__Mval_5 C_A_Mval_5 1.460(7)
C_A_Mval_5 C_B1_Mval_5 1.545(9)
C_A_Mval_5 C_B2_Mval_5 1.573(7)
C_A_Mval_5 C__Mval_5 1.522(8)
C_B2_Mval_5 C_G2_Mval_5 1.471(7)
C_B2_Mval_5 C_G1_Mval_5 1.492(7)
C__Mval_5 O__Mval_5 1.236(6)
C__Mval_5 N__Mval_6 1.346(7)
N__Mval_6 C_A_Mval_6 1.469(7)
C_A_Mval_6 C_B1_Mval_6 1.529(8)
C_A_Mval_6 C__Mval_6 1.535(7)
C_A_Mval_6 C_B2_Mval_6 1.591(9)
C_B2_Mval_6 C_G2_Mval_6 1.480(9)
C_B2_Mval_6 C_G1_Mval_6 1.506(9)
C__Mval_6 O__Mval_6 1.232(6)
C__Mval_6 N__Mval_7 1.334(6)
N__Mval_7 C_A_Mval_7 1.467(7)
C_A_Mval_7 C_B2_Mval_7 1.546(6)
C_A_Mval_7 C_B1_Mval_7 1.552(9)
C_A_Mval_7 C__Mval_7 1.565(8)
C_B2_Mval_7 C_G2_Mval_7 1.467(7)
C_B2_Mval_7 C_G1_Mval_7 1.524(11)
C__Mval_7 O__Mval_7 1.239(6)
C__Mval_7 N__Mval_8 1.341(7)
N__Mval_8 C_A_Mval_8 1.480(7)
C_A_Mval_8 C__Mval_8 1.551(8)
C_A_Mval_8 C_B2_Mval_8 1.536(8)
C_A_Mval_8 C_B1_Mval_8 1.562(7)
C_B2_Mval_8 C_G1_Mval_8 1.531(8)
C_B2_Mval_8 C_G2_Mval_8 1.552(8)
C__Mval_8 O__Mval_8 1.208(6)
C__Mval_8 O_T_Otbu_9 1.344(7)
O_T_Otbu_9 C_T_Otbu_9 1.460(7)
C_T_Otbu_9 C_T1_Otbu_9 1.508(8)
C_T_Otbu_9 C_T3_Otbu_9 1.516(9)
C_T_Otbu_9 C_T2_Otbu_9 1.524(9)

loop_
_geom_torsion_atom_site_label_1
_geom_torsion_atom_site_label_2
_geom_torsion_atom_site_label_3
_geom_torsion_atom_site_label_4
_geom_torsion
C(6) C(1) C(2) C(3) 0.0
C(7) C(1) C(2) C(3) 178.5(5)
C(1) C(2) C(3) C(4) 0.0
C(2) C(3) C(4) C(5) 0.0
C(3) C(4) C(5) C(6) 0.0
C(4) C(5) C(6) C(1) 0.0
C(2) C(1) C(6) C(5) 0.0
C(7) C(1) C(6) C(5) -178.4(5)
C(2) C(1) C(7) OU 101.8(6)
C(6) C(1) C(7) OU -79.7(6)
C(1) C(7) OU C0 -87.7(7)
C(7) OU C0 O0 0.1(9)
C(7) OU C0 N__Mval_1 -178.5(5)
O0 C0 N__Mval_1 C_A_Mval_1 9.1(10)
OU C0 N__Mval_1 C_A_Mval_1 -172.3(5)
C0 N__Mval_1 C_A_Mval_1 C_B1_Mval_1 63.0(7)
C0 N__Mval_1 C_A_Mval_1 C__Mval_1 -56.8(7)
C0 N__Mval_1 C_A_Mval_1 C_B2_Mval_1 -172.9(5)
N__Mval_1 C_A_Mval_1 C_B2_Mval_1 C_G1_Mval_1 169.6(6)
C_B1_Mval_1 C_A_Mval_1 C_B2_Mval_1 C_G1_Mval_1 -67.9(7)
C__Mval_1 C_A_Mval_1 C_B2_Mval_1 C_G1_Mval_1 52.2(7)
N__Mval_1 C_A_Mval_1 C_B2_Mval_1 C_G2_Mval_1 -66.6(6)
C_B1_Mval_1 C_A_Mval_1 C_B2_Mval_1 C_G2_Mval_1 55.9(6)
C__Mval_1 C_A_Mval_1 C_B2_Mval_1 C_G2_Mval_1 176.0(5)
N__Mval_1 C_A_Mval_1 C__Mval_1 O__Mval_1 149.1(5)
C_B1_Mval_1 C_A_Mval_1 C__Mval_1 O__Mval_1 28.1(7)
C_B2_Mval_1 C_A_Mval_1 C__Mval_1 O__Mval_1 -94.7(6)
N__Mval_1 C_A_Mval_1 C__Mval_1 N__Mval_2 -32.6(6)
C_B1_Mval_1 C_A_Mval_1 C__Mval_1 N__Mval_2 -153.6(5)
C_B2_Mval_1 C_A_Mval_1 C__Mval_1 N__Mval_2 83.5(5)
O__Mval_1 C__Mval_1 N__Mval_2 C_A_Mval_2 2.7(8)
C_A_Mval_1 C__Mval_1 N__Mval_2 C_A_Mval_2 -175.5(5)
C__Mval_1 N__Mval_2 C_A_Mval_2 C_B1_Mval_2 70.1(6)
C__Mval_1 N__Mval_2 C_A_Mval_2 C__Mval_2 -51.9(7)
C__Mval_1 N__Mval_2 C_A_Mval_2 C_B2_Mval_2 -168.4(5)
N__Mval_2 C_A_Mval_2 C_B2_Mval_2 C_G1_Mval_2 61.2(6)
C_B1_Mval_2 C_A_Mval_2 C_B2_Mval_2 C_G1_Mval_2 -178.6(5)
C__Mval_2 C_A_Mval_2 C_B2_Mval_2 C_G1_Mval_2 -57.3(6)
N__Mval_2 C_A_Mval_2 C_B2_Mval_2 C_G2_Mval_2 -172.4(5)
C_B1_Mval_2 C_A_Mval_2 C_B2_Mval_2 C_G2_Mval_2 -52.2(7)
C__Mval_2 C_A_Mval_2 C_B2_Mval_2 C_G2_Mval_2 69.1(6)
N__Mval_2 C_A_Mval_2 C__Mval_2 O__Mval_2 156.6(5)
C_B1_Mval_2 C_A_Mval_2 C__Mval_2 O__Mval_2 35.1(7)
C_B2_Mval_2 C_A_Mval_2 C__Mval_2 O__Mval_2 -86.9(6)
N__Mval_2 C_A_Mval_2 C__Mval_2 N__Mval_3 -25.1(7)
C_B1_Mval_2 C_A_Mval_2 C__Mval_2 N__Mval_3 -146.5(5)
C_B2_Mval_2 C_A_Mval_2 C__Mval_2 N__Mval_3 91.4(6)
O__Mval_2 C__Mval_2 N__Mval_3 C_A_Mval_3 4.8(8)
C_A_Mval_2 C__Mval_2 N__Mval_3 C_A_Mval_3 -173.5(5)
C__Mval_2 N__Mval_3 C_A_Mval_3 C_B1_Mval_3 64.0(6)
C__Mval_2 N__Mval_3 C_A_Mval_3 C__Mval_3 -55.6(7)
C__Mval_2 N__Mval_3 C_A_Mval_3 C_B2_Mval_3 -175.1(5)
N__Mval_3 C_A_Mval_3 C_B2_Mval_3 C_G1_Mval_3 -163.6(5)
C_B1_Mval_3 C_A_Mval_3 C_B2_Mval_3 C_G1_Mval_3 -44.6(7)
C__Mval_3 C_A_Mval_3 C_B2_Mval_3 C_G1_Mval_3 75.4(6)
N__Mval_3 C_A_Mval_3 C_B2_Mval_3 C_G2_Mval_3 68.5(6)
C_B1_Mval_3 C_A_Mval_3 C_B2_Mval_3 C_G2_Mval_3 -172.5(5)
C__Mval_3 C_A_Mval_3 C_B2_Mval_3 C_G2_Mval_3 -52.6(6)
N__Mval_3 C_A_Mval_3 C__Mval_3 O__Mval_3 160.3(5)
C_B1_Mval_3 C_A_Mval_3 C__Mval_3 O__Mval_3 40.3(7)
C_B2_Mval_3 C_A_Mval_3 C__Mval_3 O__Mval_3 -81.8(6)
N__Mval_3 C_A_Mval_3 C__Mval_3 N__Mval_4 -23.8(7)
C_B1_Mval_3 C_A_Mval_3 C__Mval_3 N__Mval_4 -143.8(5)
C_B2_Mval_3 C_A_Mval_3 C__Mval_3 N__Mval_4 94.1(6)
O__Mval_3 C__Mval_3 N__Mval_4 C_A_Mval_4 -1.9(9)
C_A_Mval_3 C__Mval_3 N__Mval_4 C_A_Mval_4 -177.5(5)
C__Mval_3 N__Mval_4 C_A_Mval_4 C_B1_Mval_4 69.0(6)
C__Mval_3 N__Mval_4 C_A_Mval_4 C__Mval_4 -50.7(7)
C__Mval_3 N__Mval_4 C_A_Mval_4 C_B2_Mval_4 -173.8(5)
N__Mval_4 C_A_Mval_4 C_B2_Mval_4 C_G1_Mval_4 64.7(7)
C_B1_Mval_4 C_A_Mval_4 C_B2_Mval_4 C_G1_Mval_4 -178.4(6)
C__Mval_4 C_A_Mval_4 C_B2_Mval_4 C_G1_Mval_4 -56.3(7)
N__Mval_4 C_A_Mval_4 C_B2_Mval_4 C_G2_Mval_4 -175.2(7)
C_B1_Mval_4 C_A_Mval_4 C_B2_Mval_4 C_G2_Mval_4 -58.3(8)
C__Mval_4 C_A_Mval_4 C_B2_Mval_4 C_G2_Mval_4 63.8(8)
N__Mval_4 C_A_Mval_4 C__Mval_4 O__Mval_4 150.8(5)
C_B1_Mval_4 C_A_Mval_4 C__Mval_4 O__Mval_4 31.7(7)
C_B2_Mval_4 C_A_Mval_4 C__Mval_4 O__Mval_4 -90.1(6)
N__Mval_4 C_A_Mval_4 C__Mval_4 N__Mval_5 -30.7(7)
C_B1_Mval_4 C_A_Mval_4 C__Mval_4 N__Mval_5 -149.8(5)
C_B2_Mval_4 C_A_Mval_4 C__Mval_4 N__Mval_5 88.4(6)
O__Mval_4 C__Mval_4 N__Mval_5 C_A_Mval_5 2.2(9)
C_A_Mval_4 C__Mval_4 N__Mval_5 C_A_Mval_5 -176.3(5)
C__Mval_4 N__Mval_5 C_A_Mval_5 C_B1_Mval_5 66.2(8)
C__Mval_4 N__Mval_5 C_A_Mval_5 C_B2_Mval_5 -166.9(6)
C__Mval_4 N__Mval_5 C_A_Mval_5 C__Mval_5 -50.6(8)
N__Mval_5 C_A_Mval_5 C_B2_Mval_5 C_G2_Mval_5 151.3(9)
C_B1_Mval_5 C_A_Mval_5 C_B2_Mval_5 C_G2_Mval_5 -88.5(11)
C__Mval_5 C_A_Mval_5 C_B2_Mval_5 C_G2_Mval_5 32.6(11)
N__Mval_5 C_A_Mval_5 C_B2_Mval_5 C_G1_Mval_5 -78.1(7)
C_B1_Mval_5 C_A_Mval_5 C_B2_Mval_5 C_G1_Mval_5 42.1(9)
C__Mval_5 C_A_Mval_5 C_B2_Mval_5 C_G1_Mval_5 163.2(6)
N__Mval_5 C_A_Mval_5 C__Mval_5 O__Mval_5 151.0(6)
C_B1_Mval_5 C_A_Mval_5 C__Mval_5 O__Mval_5 33.5(9)
C_B2_Mval_5 C_A_Mval_5 C__Mval_5 O__Mval_5 -94.5(7)
N__Mval_5 C_A_Mval_5 C__Mval_5 N__Mval_6 -35.1(8)
C_B1_Mval_5 C_A_Mval_5 C__Mval_5 N__Mval_6 -152.5(6)
C_B2_Mval_5 C_A_Mval_5 C__Mval_5 N__Mval_6 79.5(7)
O__Mval_5 C__Mval_5 N__Mval_6 C_A_Mval_6 2.5(9)
C_A_Mval_5 C__Mval_5 N__Mval_6 C_A_Mval_6 -171.5(5)
C__Mval_5 N__Mval_6 C_A_Mval_6 C_B1_Mval_6 69.5(7)
C__Mval_5 N__Mval_6 C_A_Mval_6 C__Mval_6 -49.0(7)
C__Mval_5 N__Mval_6 C_A_Mval_6 C_B2_Mval_6 -164.6(5)
N__Mval_6 C_A_Mval_6 C_B2_Mval_6 C_G2_Mval_6 -74.9(6)
C_B1_Mval_6 C_A_Mval_6 C_B2_Mval_6 C_G2_Mval_6 46.4(7)
C__Mval_6 C_A_Mval_6 C_B2_Mval_6 C_G2_Mval_6 167.4(5)
N__Mval_6 C_A_Mval_6 C_B2_Mval_6 C_G1_Mval_6 170.9(7)
C_B1_Mval_6 C_A_Mval_6 C_B2_Mval_6 C_G1_Mval_6 -67.8(9)
C__Mval_6 C_A_Mval_6 C_B2_Mval_6 C_G1_Mval_6 53.2(8)
N__Mval_6 C_A_Mval_6 C__Mval_6 O__Mval_6 147.3(6)
C_B1_Mval_6 C_A_Mval_6 C__Mval_6 O__Mval_6 28.5(9)
C_B2_Mval_6 C_A_Mval_6 C__Mval_6 O__Mval_6 -97.4(7)
N__Mval_6 C_A_Mval_6 C__Mval_6 N__Mval_7 -39.4(8)
C_B1_Mval_6 C_A_Mval_6 C__Mval_6 N__Mval_7 -158.2(6)
C_B2_Mval_6 C_A_Mval_6 C__Mval_6 N__Mval_7 75.9(7)
O__Mval_6 C__Mval_6 N__Mval_7 C_A_Mval_7 4.4(9)
C_A_Mval_6 C__Mval_6 N__Mval_7 C_A_Mval_7 -168.8(5)
C__Mval_6 N__Mval_7 C_A_Mval_7 C_B2_Mval_7 -178.1(7)
C__Mval_6 N__Mval_7 C_A_Mval_7 C_B1_Mval_7 54.9(7)
C__Mval_6 N__Mval_7 C_A_Mval_7 C__Mval_7 -62.2(7)
N__Mval_7 C_A_Mval_7 C_B2_Mval_7 C_G2_Mval_7 146.5(10)
C_B1_Mval_7 C_A_Mval_7 C_B2_Mval_7 C_G2_Mval_7 -91.1(11)
C__Mval_7 C_A_Mval_7 C_B2_Mval_7 C_G2_Mval_7 29.5(12)
N__Mval_7 C_A_Mval_7 C_B2_Mval_7 C_G1_Mval_7 -70.6(9)
C_B1_Mval_7 C_A_Mval_7 C_B2_Mval_7 C_G1_Mval_7 51.8(9)
C__Mval_7 C_A_Mval_7 C_B2_Mval_7 C_G1_Mval_7 172.4(6)
N__Mval_7 C_A_Mval_7 C__Mval_7 O__Mval_7 151.4(5)
C_B2_Mval_7 C_A_Mval_7 C__Mval_7 O__Mval_7 -92.9(7)
C_B1_Mval_7 C_A_Mval_7 C__Mval_7 O__Mval_7 33.3(8)
N__Mval_7 C_A_Mval_7 C__Mval_7 N__Mval_8 -34.0(7)
C_B2_Mval_7 C_A_Mval_7 C__Mval_7 N__Mval_8 81.7(7)
C_B1_Mval_7 C_A_Mval_7 C__Mval_7 N__Mval_8 -152.0(5)
O__Mval_7 C__Mval_7 N__Mval_8 C_A_Mval_8 0.3(9)
C_A_Mval_7 C__Mval_7 N__Mval_8 C_A_Mval_8 -174.2(5)
C__Mval_7 N__Mval_8 C_A_Mval_8 C__Mval_8 -62.5(7)
C__Mval_7 N__Mval_8 C_A_Mval_8 C_B2_Mval_8 178.5(5)
C__Mval_7 N__Mval_8 C_A_Mval_8 C_B1_Mval_8 57.1(7)
N__Mval_8 C_A_Mval_8 C_B2_Mval_8 C_G1_Mval_8 -69.1(6)
C__Mval_8 C_A_Mval_8 C_B2_Mval_8 C_G1_Mval_8 174.1(5)
C_B1_Mval_8 C_A_Mval_8 C_B2_Mval_8 C_G1_Mval_8 52.8(6)
N__Mval_8 C_A_Mval_8 C_B2_Mval_8 C_G2_Mval_8 166.7(5)
C__Mval_8 C_A_Mval_8 C_B2_Mval_8 C_G2_Mval_8 49.9(7)
C_B1_Mval_8 C_A_Mval_8 C_B2_Mval_8 C_G2_Mval_8 -71.4(7)
N__Mval_8 C_A_Mval_8 C__Mval_8 O__Mval_8 123.8(7)
C_B2_Mval_8 C_A_Mval_8 C__Mval_8 O__Mval_8 -119.0(7)
C_B1_Mval_8 C_A_Mval_8 C__Mval_8 O__Mval_8 3.0(10)
N__Mval_8 C_A_Mval_8 C__Mval_8 O_T_Otbu_9 -57.9(7)
C_B2_Mval_8 C_A_Mval_8 C__Mval_8 O_T_Otbu_9 59.3(7)
C_B1_Mval_8 C_A_Mval_8 C__Mval_8 O_T_Otbu_9 -178.7(5)
O__Mval_8 C__Mval_8 O_T_Otbu_9 C_T_Otbu_9 -5.7(11)
C_A_Mval_8 C__Mval_8 O_T_Otbu_9 C_T_Otbu_9 176.1(5)
C__Mval_8 O_T_Otbu_9 C_T_Otbu_9 C_T1_Otbu_9 -179.9(6)
C__Mval_8 O_T_Otbu_9 C_T_Otbu_9 C_T3_Otbu_9 -63.7(8)
C__Mval_8 O_T_Otbu_9 C_T_Otbu_9 C_T2_Otbu_9 62.7(8)
